data_7023461
loop_
_publ_author_name
'Mart\'in-Ramos, Pablo'
'Pereira da Silva, Pedro S.'
'Lav\'in, Victor'
'Mart\'in, Inocencio R'
'Lahoz, Fernando'
'Chamorro-Posada, Pedro'
'Silva, Manuela Ramos'
'Mart\'in-Gil, Jes\'us'

_publ_section_title
;
 Structure and NIR-luminescence of ytterbium(III) beta-diketonate
 complexes with 5-nitro-1,10-phenanthroline ancillary ligand: assessment
 of chain length and fluorination impact.
;
_journal_issue 37
_journal_name_full 'Dalton transactions (Cambridge, England : 2003)'
_journal_page_first 13516
_journal_page_last 13526
_journal_paper_doi 10.1039/c3dt51376a
_journal_volume 42
_journal_year 2013
_chemical_formula_moiety 'C36 H37 F9 N3 O8 Yb'
_chemical_formula_sum 'C36 H37 F9 N3 O8 Yb'
_chemical_formula_weight 983.73
_chemical_name_systematic
;
Tris(1,1,1-trifluoro-5,5-dimethyl-2,4-hexanedionate)mono(5-nitro-1,10-phenanthroline) ytterbium(III)
;
_space_group_IT_number 14
_symmetry_cell_setting monoclinic
_symmetry_space_group_name_Hall '-P 2ybc'
_symmetry_space_group_name_H-M 'P 1 21/c 1'
_atom_sites_solution_hydrogens constr
_atom_sites_solution_primary direct
_atom_sites_solution_secondary difmap
_audit_creation_method SHELXL-97
_cell_angle_alpha 90.00
_cell_angle_beta 90.782(2)
_cell_angle_gamma 90.00
_cell_formula_units_Z 8
_cell_length_a 9.9036(3)
_cell_length_b 22.3251(7)
_cell_length_c 39.8599(11)
_cell_measurement_reflns_used 3984
_cell_measurement_temperature 293(2)
_cell_measurement_theta_max 14.92
_cell_measurement_theta_min 2.88
_cell_volume 8812.2(5)
_computing_cell_refinement 'SAINT (Bruker, 2003)'
_computing_data_collection 'APEX2 (Bruker, 2005)'
_computing_data_reduction SAINT
_computing_molecular_graphics 'PLATON (Spek, 2003)'
_computing_publication_material SHELXL-97
_computing_structure_refinement 'SHELXL-97 (Sheldrick, 2008)'
_computing_structure_solution 'SHELXS-97 (Sheldrick, 2008)'
_diffrn_ambient_temperature 293(2)
_diffrn_measured_fraction_theta_full 0.998
_diffrn_measured_fraction_theta_max 0.993
_diffrn_measurement_device_type 'Bruker APEX CCD area-detector'
_diffrn_measurement_method '\f and \w'
_diffrn_radiation_monochromator graphite
_diffrn_radiation_source 'fine-focus sealed tube'
_diffrn_radiation_type MoK\a
_diffrn_radiation_wavelength 0.71073
_diffrn_reflns_av_R_equivalents 0.1741
_diffrn_reflns_av_sigmaI/netI 0.1763
_diffrn_reflns_limit_h_max 12
_diffrn_reflns_limit_h_min -12
_diffrn_reflns_limit_k_max 27
_diffrn_reflns_limit_k_min -27
_diffrn_reflns_limit_l_max 48
_diffrn_reflns_limit_l_min -48
_diffrn_reflns_number 148952
_diffrn_reflns_theta_full 25.00
_diffrn_reflns_theta_max 25.88
_diffrn_reflns_theta_min 2.28
_exptl_absorpt_coefficient_mu 2.208
_exptl_absorpt_correction_T_max 0.857
_exptl_absorpt_correction_T_min 0.690
_exptl_absorpt_correction_type multi-scan
_exptl_absorpt_process_details (SADABS;Sheldrick,2003)
_exptl_crystal_colour yellow
_exptl_crystal_density_diffrn 1.483
_exptl_crystal_density_method 'not measured'
_exptl_crystal_description prism
_exptl_crystal_F_000 3912
_exptl_crystal_size_max 0.26
_exptl_crystal_size_mid 0.08
_exptl_crystal_size_min 0.07
_platon_squeeze_details
;
;
_refine_diff_density_max 0.655
_refine_diff_density_min -0.740
_refine_diff_density_rms 0.121
_refine_ls_extinction_method none
_refine_ls_goodness_of_fit_ref 0.961
_refine_ls_hydrogen_treatment mixed
_refine_ls_matrix_type full
_refine_ls_number_parameters 1011
_refine_ls_number_reflns 16971
_refine_ls_number_restraints 43
_refine_ls_restrained_S_all 0.962
_refine_ls_R_factor_all 0.2024
_refine_ls_R_factor_gt 0.0780
_refine_ls_shift/su_max 0.001
_refine_ls_shift/su_mean 0.000
_refine_ls_structure_factor_coef Fsqd
_refine_ls_weighting_details 'calc w=1/[\s^2^(Fo^2^)+(0.0976P)^2^+0.0000P] where P=(Fo^2^+2Fc^2^)/3'
_refine_ls_weighting_scheme calc
_refine_ls_wR_factor_gt 0.1815
_refine_ls_wR_factor_ref 0.2217
_reflns_number_gt 7034
_reflns_number_total 16971
_reflns_threshold_expression I>2\s(I)
_cod_data_source_file c3dt51376a.txt
_cod_data_source_block ybtpmnitro
_cod_original_sg_symbol_Hall '-P 2ybc '
_cod_original_sg_symbol_H-M 'P 21/c'
_cod_database_code 7023461

loop_
_symmetry_equiv_pos_as_xyz
'x, y, z'
'-x, y+1/2, -z+1/2'
'-x, -y, -z'
'x, -y-1/2, z-1/2'

loop_
_atom_site_label
_atom_site_type_symbol
_atom_site_fract_x
_atom_site_fract_y
_atom_site_fract_z
_atom_site_U_iso_or_equiv
_atom_site_adp_type
_atom_site_occupancy
_atom_site_symmetry_multiplicity
_atom_site_calc_flag
_atom_site_refinement_flags
_atom_site_disorder_assembly
_atom_site_disorder_group
Yb2 Yb 0.14101(5) 0.61730(2) 0.410603(14) 0.0652(2) Uani 1 1 d . . .
Yb1 Yb 0.76998(6) 1.10253(2) 0.333185(14) 0.0658(2) Uani 1 1 d . . .
N1 N 0.5286(11) 1.0877(5) 0.3509(3) 0.082(3) Uani 1 1 d . . .
N2 N 0.7354(12) 1.0258(4) 0.3775(3) 0.069(3) Uani 1 1 d . . .
N3 N 0.210(2) 0.9571(11) 0.4139(5) 0.158(8) Uani 1 1 d . . .
O1 O 0.1353(19) 0.9985(9) 0.4202(5) 0.207(9) Uani 1 1 d . . .
O2 O 0.1952(18) 0.9095(8) 0.4234(6) 0.222(10) Uani 1 1 d . . .
C1 C 0.4300(16) 1.1206(7) 0.3382(4) 0.096(5) Uani 1 1 d . . .
H1 H 0.4478 1.1517 0.3233 0.115 Uiso 1 1 calc R . .
C2 C 0.2955(16) 1.1073(9) 0.3478(5) 0.108(6) Uani 1 1 d . . .
H2 H 0.2262 1.1309 0.3390 0.129 Uiso 1 1 calc R . .
C3 C 0.263(2) 1.0646(10) 0.3680(5) 0.120(7) Uani 1 1 d . . .
H3 H 0.1740 1.0575 0.3736 0.144 Uiso 1 1 calc R . .
C4 C 0.3663(19) 1.0299(7) 0.3809(4) 0.089(5) Uani 1 1 d . . .
C5 C 0.3458(17) 0.9780(9) 0.4034(4) 0.100(6) Uani 1 1 d . . .
C6 C 0.4531(18) 0.9477(8) 0.4162(4) 0.124(7) Uani 1 1 d D . .
H6 H 0.4360 0.9166 0.4310 0.148 Uiso 1 1 calc R . .
C7 C 0.5880(19) 0.9597(9) 0.4085(4) 0.102(5) Uani 1 1 d D . .
C8 C 0.704(3) 0.9303(8) 0.4211(4) 0.120(6) Uani 1 1 d . . .
H8 H 0.6929 0.8971 0.4348 0.144 Uiso 1 1 calc R . .
C9 C 0.830(2) 0.9482(8) 0.4141(5) 0.122(6) Uani 1 1 d . . .
H9 H 0.9060 0.9305 0.4236 0.146 Uiso 1 1 calc R . .
C10 C 0.8361(16) 0.9955(6) 0.3913(4) 0.092(5) Uani 1 1 d . . .
H10 H 0.9224 1.0071 0.3851 0.110 Uiso 1 1 calc R . .
C11 C 0.612(2) 1.0101(7) 0.3856(4) 0.087(4) Uani 1 1 d . . .
C12 C 0.4983(15) 1.0432(7) 0.3714(4) 0.078(4) Uani 1 1 d . . .
C13B C 1.0951(17) 0.9724(9) 0.3010(5) 0.101(5) Uani 1 1 d . . .
F1B F 1.1779(8) 1.0152(5) 0.2912(2) 0.122(3) Uani 1 1 d . . .
F2B F 1.1489(8) 0.9541(4) 0.3308(2) 0.124(3) Uani 1 1 d . . .
F3B F 1.1175(9) 0.9253(5) 0.2807(2) 0.131(3) Uani 1 1 d . . .
O4D O 0.0937(9) 0.5235(4) 0.4292(2) 0.095(3) Uani 1 1 d . A .
O5D O 0.2685(8) 0.6053(4) 0.4579(2) 0.077(2) Uani 1 1 d . A .
C13D C 0.0999(15) 0.4233(6) 0.4469(4) 0.097(5) Uani 1 1 d D A .
C14D C 0.1462(13) 0.4891(5) 0.4500(3) 0.072(4) Uani 1 1 d . . .
C15D C 0.2358(13) 0.5063(5) 0.4759(3) 0.079(4) Uani 1 1 d . A .
H15D H 0.2604 0.4782 0.4921 0.095 Uiso 1 1 calc R . .
C16D C 0.2866(12) 0.5613(6) 0.4782(3) 0.067(3) Uani 1 1 d . . .
C17D C 0.3673(19) 0.5824(9) 0.5092(4) 0.100(5) Uani 1 1 d . A .
C18D C -0.015(3) 0.4120(9) 0.4220(6) 0.268(18) Uani 1 1 d . . .
H18A H -0.0934 0.4341 0.4287 0.402 Uiso 1 1 calc R A .
H18B H -0.0359 0.3700 0.4215 0.402 Uiso 1 1 calc R . .
H18C H 0.0116 0.4247 0.4001 0.402 Uiso 1 1 calc R . .
C19D C 0.037(3) 0.4019(10) 0.4795(6) 0.270(17) Uani 1 1 d . . .
H19A H -0.0329 0.4293 0.4859 0.404 Uiso 1 1 calc R A .
H19B H 0.1050 0.4003 0.4969 0.404 Uiso 1 1 calc R . .
H19C H -0.0009 0.3628 0.4762 0.404 Uiso 1 1 calc R . .
C20D C 0.205(2) 0.3868(8) 0.4360(8) 0.285(17) Uani 1 1 d DU . .
H20A H 0.2412 0.4028 0.4156 0.428 Uiso 1 1 calc R A .
H20B H 0.1721 0.3470 0.4320 0.428 Uiso 1 1 calc R . .
H20C H 0.2755 0.3856 0.4528 0.428 Uiso 1 1 calc R . .
F1D F 0.3261(13) 0.6300(6) 0.5217(3) 0.167(5) Uani 1 1 d . . .
F2D F 0.3739(11) 0.5408(5) 0.5320(2) 0.167(5) Uani 1 1 d . . .
F3D F 0.4936(11) 0.5915(5) 0.4996(2) 0.151(4) Uani 1 1 d . . .
O3E O 0.0353(8) 0.6883(4) 0.3794(2) 0.078(3) Uani 1 1 d . A .
O4E O 0.2986(7) 0.6866(4) 0.3992(2) 0.068(2) Uani 1 1 d . A .
C14E C 0.2962(15) 0.7371(6) 0.3841(3) 0.075(4) Uani 1 1 d . . .
C15E C 0.1868(17) 0.7637(6) 0.3686(4) 0.096(5) Uani 1 1 d . A .
H15E H 0.1987 0.8012 0.3589 0.115 Uiso 1 1 calc R . .
C16E C 0.0552(14) 0.7368(7) 0.3665(3) 0.076(4) Uani 1 1 d . . .
C17E C -0.0562(14) 0.7736(8) 0.3498(4) 0.087(4) Uani 1 1 d . A .
C18E C -0.152(3) 0.7329(10) 0.3373(7) 0.254(17) Uani 1 1 d . . .
H18D H -0.1107 0.7067 0.3214 0.382 Uiso 1 1 calc R A .
H18E H -0.2247 0.7544 0.3265 0.382 Uiso 1 1 calc R . .
H18F H -0.1875 0.7096 0.3555 0.382 Uiso 1 1 calc R . .
C19E C -0.107(3) 0.8134(13) 0.3727(6) 0.33(3) Uani 1 1 d . . .
H19D H -0.1314 0.7923 0.3927 0.501 Uiso 1 1 calc R A .
H19E H -0.1861 0.8325 0.3633 0.501 Uiso 1 1 calc R . .
H19F H -0.0405 0.8431 0.3780 0.501 Uiso 1 1 calc R . .
C20E C -0.019(2) 0.8002(15) 0.3197(7) 0.32(2) Uani 1 1 d . . .
H20D H 0.0161 0.7702 0.3049 0.474 Uiso 1 1 calc R A .
H20E H 0.0491 0.8299 0.3240 0.474 Uiso 1 1 calc R . .
H20F H -0.0965 0.8188 0.3094 0.474 Uiso 1 1 calc R . .
O3F O 0.3064(8) 0.5639(4) 0.3854(2) 0.084(3) Uani 1 1 d . A .
O4F O 0.0386(9) 0.5730(4) 0.3661(2) 0.086(3) Uani 1 1 d . A .
C13F C 0.448(2) 0.5005(10) 0.3583(6) 0.142(9) Uani 1 1 d D A .
C14F C 0.3101(17) 0.5271(7) 0.3625(4) 0.092(5) Uani 1 1 d . . .
C15F C 0.2029(17) 0.5104(7) 0.3413(4) 0.097(5) Uani 1 1 d . A .
H15F H 0.2195 0.4813 0.3252 0.116 Uiso 1 1 calc R . .
C16F C 0.0686(16) 0.5350(7) 0.3426(4) 0.090(5) Uani 1 1 d . . .
C17F C -0.0337(18) 0.5100(8) 0.3147(5) 0.148(9) Uani 1 1 d D A .
C18F C 0.001(2) 0.5531(10) 0.2854(5) 0.175(9) Uani 1 1 d . . .
H18G H 0.0878 0.5432 0.2768 0.263 Uiso 1 1 calc R A .
H18H H 0.0013 0.5936 0.2935 0.263 Uiso 1 1 calc R . .
H18I H -0.0663 0.5490 0.2679 0.263 Uiso 1 1 calc R . .
C19F C -0.176(2) 0.5306(13) 0.3301(5) 0.254(16) Uani 1 1 d . . .
H19G H -0.1956 0.5065 0.3494 0.381 Uiso 1 1 calc R A .
H19H H -0.2462 0.5257 0.3135 0.381 Uiso 1 1 calc R . .
H19I H -0.1706 0.5720 0.3366 0.381 Uiso 1 1 calc R . .
C20F C -0.026(2) 0.4517(8) 0.3018(6) 0.224(14) Uani 1 1 d D . .
H20G H -0.0487 0.4235 0.3190 0.337 Uiso 1 1 calc R A .
H20H H 0.0636 0.4441 0.2942 0.337 Uiso 1 1 calc R . .
H20I H -0.0890 0.4476 0.2833 0.337 Uiso 1 1 calc R . .
F1F F 0.4905(13) 0.4742(6) 0.3840(3) 0.189(6) Uani 1 1 d . . .
F2F F 0.5318(12) 0.5400(8) 0.3474(4) 0.232(9) Uani 1 1 d . . .
F3F F 0.4454(14) 0.4569(8) 0.3348(4) 0.275(10) Uani 1 1 d D . .
O3A O 0.9002(9) 1.1309(4) 0.3784(2) 0.082(3) Uani 1 1 d D . .
O4A O 0.6835(9) 1.1934(4) 0.3497(2) 0.093(3) Uani 1 1 d D . .
C13A C 1.0312(19) 1.1811(9) 0.4156(4) 0.132(8) Uani 1 1 d D . .
C15A C 0.8311(14) 1.2310(6) 0.3885(4) 0.103(5) Uani 1 1 d D . .
H15A H 0.8569 1.2649 0.4005 0.123 Uiso 1 1 calc R . .
C14A C 0.9092(13) 1.1816(6) 0.3927(3) 0.085(4) Uani 1 1 d D . .
C16A C 0.7188(15) 1.2364(6) 0.3684(4) 0.101(5) Uani 1 1 d D . .
C17A C 0.6368(19) 1.2931(7) 0.3669(6) 0.129(7) Uani 1 1 d D . .
C18A C 0.718(2) 1.3471(9) 0.3652(11) 0.31(2) Uani 1 1 d D . .
H18J H 0.7953 1.3433 0.3799 0.462 Uiso 1 1 calc R . .
H18K H 0.6653 1.3810 0.3719 0.462 Uiso 1 1 calc R . .
H18L H 0.7482 1.3529 0.3426 0.462 Uiso 1 1 calc R . .
C19A C 0.587(4) 1.3067(18) 0.3999(7) 0.37(3) Uani 1 1 d D . .
H19J H 0.6613 1.3114 0.4153 0.555 Uiso 1 1 calc R . .
H19K H 0.5300 1.2746 0.4073 0.555 Uiso 1 1 calc R . .
H19L H 0.5354 1.3432 0.3990 0.555 Uiso 1 1 calc R . .
C20A C 0.521(3) 1.2878(9) 0.3483(9) 0.32(2) Uani 1 1 d D . .
H20J H 0.5428 1.2788 0.3255 0.481 Uiso 1 1 calc R . .
H20K H 0.4714 1.3247 0.3492 0.481 Uiso 1 1 calc R . .
H20L H 0.4668 1.2560 0.3573 0.481 Uiso 1 1 calc R . .
F1A F 1.1443(13) 1.1889(9) 0.3997(4) 0.244(9) Uani 1 1 d D . .
F2A F 1.0333(12) 1.2272(5) 0.4368(3) 0.160(4) Uani 1 1 d D . .
F3A F 1.0373(16) 1.1386(6) 0.4349(4) 0.234(8) Uani 1 1 d D . .
O3B O 0.6802(7) 1.0222(4) 0.3058(2) 0.069(2) Uani 1 1 d . . .
O4B O 0.9460(8) 1.0397(4) 0.3224(2) 0.070(2) Uani 1 1 d . . .
C14B C 0.9548(14) 0.9938(6) 0.3048(3) 0.070(4) Uani 1 1 d . . .
C15B C 0.8578(12) 0.9581(6) 0.2900(3) 0.070(4) Uani 1 1 d . . .
H15B H 0.8821 0.9230 0.2790 0.084 Uiso 1 1 calc R . .
C16B C 0.7192(13) 0.9757(6) 0.2916(3) 0.065(4) Uani 1 1 d . . .
C17B C 0.6100(14) 0.9349(7) 0.2757(4) 0.089(4) Uani 1 1 d . . .
C18B C 0.535(2) 0.9132(10) 0.3040(5) 0.199(11) Uani 1 1 d . . .
H18M H 0.5923 0.8875 0.3174 0.299 Uiso 1 1 calc R . .
H18N H 0.4581 0.8910 0.2961 0.299 Uiso 1 1 calc R . .
H18O H 0.5061 0.9465 0.3173 0.299 Uiso 1 1 calc R . .
C19B C 0.6660(17) 0.8852(7) 0.2520(5) 0.141(7) Uani 1 1 d . . .
H19M H 0.7131 0.9037 0.2338 0.212 Uiso 1 1 calc R . .
H19N H 0.5925 0.8617 0.2432 0.212 Uiso 1 1 calc R . .
H19O H 0.7270 0.8599 0.2644 0.212 Uiso 1 1 calc R . .
C20B C 0.5098(18) 0.9739(8) 0.2565(6) 0.180(10) Uani 1 1 d . . .
H20M H 0.5522 0.9900 0.2369 0.269 Uiso 1 1 calc R . .
H20N H 0.4809 1.0062 0.2706 0.269 Uiso 1 1 calc R . .
H20O H 0.4330 0.9503 0.2498 0.269 Uiso 1 1 calc R . .
O4C O 0.6778(9) 1.1376(4) 0.2847(2) 0.086(3) Uani 1 1 d . . .
O3C O 0.9282(9) 1.1640(4) 0.3112(3) 0.097(3) Uani 1 1 d . . .
C13C C 1.046(3) 1.2432(15) 0.2864(8) 0.162(10) Uani 1 1 d . . .
C14C C 0.9187(18) 1.2041(7) 0.2876(5) 0.098(5) Uani 1 1 d . . .
C15C C 0.814(2) 1.2113(7) 0.2645(4) 0.111(6) Uani 1 1 d . . .
H15C H 0.8214 1.2418 0.2487 0.133 Uiso 1 1 calc R . .
C16C C 0.7010(16) 1.1760(7) 0.2637(4) 0.088(4) Uani 1 1 d . . .
C17C C 0.6014(18) 1.1858(7) 0.2349(4) 0.100(5) Uani 1 1 d . . .
C18C C 0.588(3) 1.2470(8) 0.2237(6) 0.215(13) Uani 1 1 d . . .
H18P H 0.6753 1.2628 0.2186 0.322 Uiso 1 1 calc R . .
H18Q H 0.5477 1.2706 0.2410 0.322 Uiso 1 1 calc R . .
H18R H 0.5313 1.2482 0.2039 0.322 Uiso 1 1 calc R . .
C19C C 0.473(2) 1.1633(17) 0.2416(5) 0.29(2) Uani 1 1 d . . .
H19P H 0.4806 1.1226 0.2491 0.440 Uiso 1 1 calc R . .
H19Q H 0.4185 1.1649 0.2215 0.440 Uiso 1 1 calc R . .
H19R H 0.4320 1.1871 0.2587 0.440 Uiso 1 1 calc R . .
C20C C 0.651(2) 1.1477(12) 0.2066(5) 0.218(13) Uani 1 1 d . . .
H20P H 0.7400 1.1601 0.2007 0.327 Uiso 1 1 calc R . .
H20Q H 0.5911 1.1521 0.1876 0.327 Uiso 1 1 calc R . .
H20R H 0.6526 1.1065 0.2135 0.327 Uiso 1 1 calc R . .
F1C F 1.082(2) 1.2621(10) 0.3148(5) 0.307(15) Uani 1 1 d . . .
F2C F 1.0382(18) 1.2916(7) 0.2678(5) 0.257(10) Uani 1 1 d . . .
F3C F 1.1432(18) 1.2169(9) 0.2734(7) 0.303(14) Uani 1 1 d . . .
F1E F 0.4771(11) 0.7808(5) 0.4123(3) 0.150(4) Uani 1 1 d . . .
F2E F 0.5298(10) 0.7273(6) 0.3708(3) 0.175(5) Uani 1 1 d . . .
C13E C 0.4355(17) 0.7627(8) 0.3821(5) 0.105(6) Uani 1 1 d . A .
F3E F 0.4364(11) 0.8130(5) 0.3640(3) 0.172(5) Uani 1 1 d . . .
O1A O -0.4620(17) 0.8269(8) 0.4757(4) 0.083(6) Uiso 0.542(13) 1 d PD A 1
O2A O -0.5053(19) 0.7354(9) 0.4923(5) 0.102(7) Uiso 0.542(13) 1 d PD A 1
N1A N 0.101(3) 0.7143(12) 0.4541(6) 0.067(7) Uiso 0.542(13) 1 d P A 1
N2A N -0.095(3) 0.6258(14) 0.4299(7) 0.063(8) Uiso 0.542(13) 1 d P A 1
N3A N -0.436(2) 0.7772(12) 0.4798(7) 0.088(8) Uiso 0.542(13) 1 d PD A 1
C1A C 0.187(3) 0.7408(13) 0.4623(7) 0.053(8) Uiso 0.542(13) 1 d P A 1
H1A H 0.2736 0.7265 0.4582 0.063 Uiso 0.542(13) 1 calc PR A 1
C2A C 0.173(3) 0.7972(11) 0.4793(6) 0.069(7) Uiso 0.542(13) 1 d P A 1
H2A H 0.2458 0.8197 0.4869 0.082 Uiso 0.542(13) 1 calc PR A 1
C3A C 0.055(3) 0.8127(11) 0.4826(6) 0.058(7) Uiso 0.542(13) 1 d P A 1
H3A H 0.0430 0.8512 0.4910 0.070 Uiso 0.542(13) 1 calc PR A 1
C4A C -0.064(3) 0.7808(11) 0.4757(5) 0.037(5) Uiso 0.542(13) 1 d P A 1
C5A C -0.191(2) 0.7919(11) 0.4802(5) 0.066(7) Uiso 0.542(13) 1 d P A 1
H5A H -0.2149 0.8282 0.4900 0.079 Uiso 0.542(13) 1 calc PR A 1
C6A C -0.303(3) 0.7488(11) 0.4702(6) 0.052(8) Uiso 0.542(13) 1 d P A 1
C7A C -0.267(3) 0.7023(10) 0.4555(5) 0.059(7) Uiso 0.542(13) 1 d PD A 1
C8A C -0.370(2) 0.6561(9) 0.4432(5) 0.054(6) Uiso 0.542(13) 1 d P A 1
H8A H -0.4616 0.6616 0.4468 0.064 Uiso 0.542(13) 1 calc PR A 1
C9A C -0.320(5) 0.6015(19) 0.4250(11) 0.13(2) Uiso 0.542(13) 1 d P A 1
H9A H -0.3792 0.5730 0.4164 0.157 Uiso 0.542(13) 1 calc PR A 1
C10A C -0.195(3) 0.5961(10) 0.4220(5) 0.049(6) Uiso 0.542(13) 1 d P A 1
H10A H -0.1716 0.5608 0.4112 0.058 Uiso 0.542(13) 1 calc PR A 1
C11A C -0.140(2) 0.6816(10) 0.4467(5) 0.033(5) Uiso 0.542(13) 1 d PD A 1
C12A C -0.020(3) 0.7225(10) 0.4581(5) 0.042(6) Uiso 0.542(13) 1 d P A 1
O1B O -0.306(6) 0.826(3) 0.5121(15) 0.33(3) Uiso 0.458(13) 1 d PD A 2
O2B O -0.433(7) 0.790(3) 0.494(2) 0.33(4) Uiso 0.458(13) 1 d PD A 2
N1B N 0.073(2) 0.6923(10) 0.4480(5) 0.040(6) Uiso 0.458(13) 1 d P A 2
N2B N -0.091(4) 0.6031(17) 0.4233(9) 0.111(15) Uiso 0.458(13) 1 d P A 2
N3B N -0.323(7) 0.821(2) 0.4853(15) 0.23(2) Uiso 0.458(13) 1 d PD A 2
C1B C 0.182(10) 0.726(4) 0.461(2) 0.25(6) Uiso 0.458(13) 1 d PD A 2
H1B H 0.2743 0.7186 0.4617 0.302 Uiso 0.458(13) 1 calc PR A 2
C2B C 0.118(7) 0.771(3) 0.4728(14) 0.16(2) Uiso 0.458(13) 1 d PD A 2
H2B H 0.1790 0.8010 0.4779 0.195 Uiso 0.458(13) 1 calc PR A 2
C3B C -0.004(7) 0.789(3) 0.4800(14) 0.15(3) Uiso 0.458(13) 1 d PD A 2
H3B H -0.0255 0.8248 0.4910 0.182 Uiso 0.458(13) 1 calc PR A 2
C4B C -0.096(4) 0.7473(19) 0.4683(8) 0.082(10) Uiso 0.458(13) 1 d PD A 2
C5B C -0.253(4) 0.7556(19) 0.4734(11) 0.102(16) Uiso 0.458(13) 1 d PD A 2
C6B C -0.345(4) 0.6994(15) 0.4568(9) 0.112(14) Uiso 0.458(13) 1 d PD A 2
H6B H -0.4387 0.6992 0.4580 0.134 Uiso 0.458(13) 1 calc PR A 2
C7B C -0.274(3) 0.6530(14) 0.4412(10) 0.135(15) Uiso 0.458(13) 1 d PD A 2
C8B C -0.358(4) 0.6074(12) 0.4291(8) 0.050(10) Uiso 0.458(13) 1 d PD A 2
H8B H -0.4516 0.6125 0.4291 0.060 Uiso 0.458(13) 1 calc PR A 2
C9B C -0.302(4) 0.5533(19) 0.4168(10) 0.136(15) Uiso 0.458(13) 1 d PD A 2
H9B H -0.3525 0.5194 0.4115 0.164 Uiso 0.458(13) 1 calc PR A 2
C10B C -0.165(4) 0.5574(17) 0.4137(8) 0.097(11) Uiso 0.458(13) 1 d PD A 2
H10B H -0.1200 0.5252 0.4041 0.116 Uiso 0.458(13) 1 calc PR A 2
C11B C -0.136(3) 0.6440(14) 0.4368(6) 0.036(8) Uiso 0.458(13) 1 d PD A 2
C12B C -0.079(4) 0.6985(14) 0.4540(7) 0.058(8) Uiso 0.458(13) 1 d PD A 2

loop_
_atom_site_aniso_label
_atom_site_aniso_U_11
_atom_site_aniso_U_22
_atom_site_aniso_U_33
_atom_site_aniso_U_23
_atom_site_aniso_U_13
_atom_site_aniso_U_12
Yb2 0.0559(4) 0.0681(4) 0.0714(4) 0.0122(3) -0.0084(3) -0.0033(3)
Yb1 0.0635(4) 0.0569(4) 0.0767(4) 0.0022(3) -0.0047(3) -0.0040(3)
N1 0.065(8) 0.081(8) 0.099(9) -0.001(7) 0.007(7) -0.009(7)
N2 0.052(7) 0.066(7) 0.089(8) 0.002(6) 0.006(6) -0.011(6)
N3 0.17(2) 0.15(2) 0.153(16) 0.021(16) 0.068(14) -0.038(17)
O1 0.154(17) 0.200(19) 0.27(2) -0.013(16) 0.050(14) -0.002(13)
O2 0.166(15) 0.154(15) 0.35(3) 0.067(16) 0.099(15) -0.026(12)
C1 0.070(11) 0.097(11) 0.120(13) -0.023(9) -0.022(10) 0.011(9)
C2 0.051(11) 0.134(17) 0.138(16) -0.047(13) -0.012(10) 0.018(10)
C3 0.089(15) 0.116(16) 0.155(19) -0.014(13) 0.022(13) -0.041(13)
C4 0.090(14) 0.078(11) 0.101(12) -0.023(9) 0.033(11) -0.007(10)
C5 0.083(13) 0.147(16) 0.069(11) -0.019(10) 0.004(9) -0.068(12)
C6 0.17(2) 0.124(15) 0.077(12) -0.030(10) -0.030(14) -0.017(15)
C7 0.082(13) 0.125(15) 0.099(13) -0.024(11) 0.008(10) -0.047(12)
C8 0.150(19) 0.092(13) 0.117(15) 0.004(11) -0.020(15) 0.023(14)
C9 0.123(17) 0.095(13) 0.148(17) 0.034(12) 0.016(13) 0.000(12)
C10 0.088(12) 0.085(11) 0.102(12) 0.024(9) -0.010(9) -0.004(9)
C11 0.116(15) 0.071(10) 0.074(10) -0.009(8) -0.006(10) -0.016(10)
C12 0.061(11) 0.089(11) 0.085(11) -0.030(9) 0.031(9) -0.019(9)
C13B 0.074(13) 0.124(15) 0.105(14) -0.011(12) -0.024(11) -0.003(11)
F1B 0.065(6) 0.175(10) 0.125(8) -0.014(6) 0.017(5) -0.019(6)
F2B 0.081(6) 0.154(8) 0.138(8) 0.000(7) -0.019(6) 0.029(5)
F3B 0.091(7) 0.148(8) 0.155(9) -0.062(7) -0.007(6) 0.031(6)
O4D 0.100(7) 0.084(7) 0.099(7) 0.031(6) -0.058(6) -0.026(5)
O5D 0.075(6) 0.080(6) 0.076(6) 0.008(5) -0.006(5) -0.018(5)
C13D 0.105(12) 0.062(10) 0.123(13) 0.023(9) 0.005(10) -0.023(9)
C14D 0.073(9) 0.059(8) 0.083(10) 0.023(7) -0.012(8) -0.006(7)
C15D 0.091(10) 0.046(8) 0.099(11) 0.021(7) -0.042(9) -0.013(7)
C16D 0.058(8) 0.080(10) 0.064(9) 0.022(8) 0.006(7) 0.000(7)
C17D 0.100(14) 0.141(16) 0.058(10) 0.021(11) -0.025(10) -0.043(12)
C18D 0.38(4) 0.159(19) 0.26(3) 0.093(18) -0.23(3) -0.18(2)
C19D 0.41(5) 0.19(3) 0.21(3) 0.07(2) 0.08(3) -0.14(3)
C20D 0.36(4) 0.090(16) 0.41(4) -0.11(2) 0.05(3) -0.054(19)
F1D 0.190(12) 0.171(11) 0.137(10) -0.077(9) -0.048(8) 0.006(9)
F2D 0.217(12) 0.187(10) 0.094(7) 0.047(7) -0.079(7) -0.085(9)
F3D 0.098(8) 0.241(12) 0.113(7) 0.028(7) -0.033(6) -0.053(8)
O3E 0.078(6) 0.084(6) 0.073(6) 0.022(5) -0.002(5) -0.001(5)
O4E 0.058(5) 0.069(6) 0.077(6) 0.005(5) 0.003(4) 0.000(4)
C14E 0.086(11) 0.063(9) 0.076(10) 0.009(8) 0.022(8) -0.007(8)
C15E 0.115(14) 0.061(9) 0.111(12) 0.024(8) -0.005(11) 0.017(9)
C16E 0.058(10) 0.107(12) 0.064(9) 0.010(9) 0.009(7) 0.010(9)
C17E 0.068(10) 0.118(13) 0.076(10) 0.028(10) -0.014(8) 0.006(9)
C18E 0.23(3) 0.17(2) 0.36(4) 0.05(2) -0.22(3) 0.02(2)
C19E 0.38(4) 0.41(4) 0.21(3) -0.15(3) -0.17(3) 0.35(4)
C20E 0.102(18) 0.54(6) 0.30(3) 0.33(4) -0.015(19) 0.00(2)
O3F 0.065(6) 0.071(6) 0.117(8) -0.014(6) 0.000(5) 0.009(5)
O4F 0.071(6) 0.101(7) 0.087(7) -0.003(6) -0.018(5) 0.003(5)
C13F 0.100(18) 0.143(19) 0.18(2) -0.083(18) -0.015(16) 0.080(15)
C14F 0.108(14) 0.096(12) 0.073(11) -0.010(9) 0.010(10) 0.012(10)
C15F 0.102(13) 0.112(12) 0.076(11) -0.017(9) 0.018(10) -0.009(11)
C16F 0.076(12) 0.101(12) 0.093(12) 0.024(10) 0.033(9) 0.005(9)
C17F 0.083(14) 0.28(3) 0.078(12) 0.010(16) -0.028(11) -0.049(16)
C18F 0.16(2) 0.20(2) 0.16(2) -0.034(18) -0.073(17) -0.020(17)
C19F 0.110(18) 0.46(5) 0.19(2) -0.13(3) -0.049(17) -0.09(2)
C20F 0.25(3) 0.141(19) 0.28(3) -0.13(2) -0.06(2) -0.044(18)
F1F 0.174(12) 0.204(13) 0.188(12) 0.004(10) -0.026(9) 0.127(10)
F2F 0.080(10) 0.32(2) 0.302(19) 0.073(17) 0.073(10) 0.045(10)
F3F 0.177(14) 0.33(2) 0.32(2) -0.150(18) -0.037(13) 0.159(15)
O3A 0.096(7) 0.056(5) 0.094(7) 0.002(5) -0.008(5) -0.012(5)
O4A 0.090(7) 0.079(7) 0.109(8) -0.004(6) -0.022(6) 0.005(5)
C13A 0.19(2) 0.121(16) 0.082(13) -0.011(12) -0.029(14) -0.089(16)
C15A 0.095(13) 0.069(10) 0.143(15) -0.035(10) -0.020(11) 0.010(9)
C14A 0.091(12) 0.090(12) 0.072(10) -0.012(9) -0.003(8) -0.029(10)
C16A 0.092(13) 0.081(12) 0.131(15) -0.004(11) -0.008(11) -0.003(10)
C17A 0.099(14) 0.081(13) 0.21(2) -0.043(13) -0.041(14) 0.019(11)
C18A 0.15(2) 0.081(17) 0.69(8) 0.02(3) -0.05(3) 0.028(16)
C19A 0.48(7) 0.42(6) 0.22(3) -0.06(3) 0.08(4) 0.31(6)
C20A 0.27(3) 0.115(19) 0.57(7) -0.12(3) -0.21(4) 0.12(2)
F1A 0.109(10) 0.44(3) 0.181(13) -0.061(15) -0.021(9) -0.062(13)
F2A 0.196(11) 0.133(9) 0.148(9) -0.034(7) -0.080(9) 0.002(7)
F3A 0.280(18) 0.173(12) 0.244(16) 0.071(12) -0.166(14) -0.067(12)
O3B 0.057(5) 0.069(6) 0.080(6) -0.015(5) -0.017(4) 0.002(4)
O4B 0.064(6) 0.067(6) 0.079(6) -0.010(5) -0.009(4) -0.001(4)
C14B 0.067(10) 0.080(10) 0.062(9) 0.004(8) -0.007(7) 0.019(8)
C15B 0.039(8) 0.090(10) 0.082(9) -0.012(8) 0.000(7) 0.006(7)
C16B 0.079(11) 0.051(8) 0.064(8) 0.014(7) -0.003(7) -0.020(7)
C17B 0.060(10) 0.095(11) 0.113(12) 0.038(10) 0.031(9) -0.008(8)
C18B 0.21(2) 0.25(3) 0.145(18) -0.055(18) 0.060(17) -0.15(2)
C19B 0.106(14) 0.129(15) 0.188(19) -0.090(14) -0.016(13) -0.013(11)
C20B 0.136(17) 0.137(17) 0.26(3) -0.046(17) -0.087(18) 0.010(14)
O4C 0.095(7) 0.072(6) 0.091(7) 0.014(5) -0.014(6) -0.004(5)
O3C 0.084(7) 0.091(7) 0.116(8) 0.031(6) 0.005(6) -0.022(6)
C13C 0.099(19) 0.22(3) 0.16(2) 0.03(2) 0.004(17) -0.084(19)
C14C 0.108(14) 0.071(11) 0.116(14) 0.001(10) 0.027(11) -0.029(10)
C15C 0.122(16) 0.106(13) 0.103(13) 0.047(11) 0.003(12) -0.004(12)
C16C 0.088(12) 0.069(10) 0.107(13) 0.000(9) -0.007(10) 0.006(9)
C17C 0.102(14) 0.075(10) 0.122(14) 0.041(10) -0.002(11) 0.018(9)
C18C 0.31(3) 0.118(16) 0.22(2) 0.020(16) -0.15(2) 0.055(18)
C19C 0.069(15) 0.64(6) 0.17(2) 0.18(3) -0.015(14) 0.00(3)
C20C 0.20(2) 0.33(3) 0.119(17) -0.06(2) -0.066(16) 0.12(2)
F1C 0.33(3) 0.38(3) 0.209(16) 0.085(17) -0.077(17) -0.29(2)
F2C 0.28(2) 0.193(14) 0.297(19) 0.140(15) -0.036(14) -0.112(14)
F3C 0.129(13) 0.27(2) 0.52(4) 0.00(2) 0.157(19) -0.056(13)
F1E 0.161(10) 0.156(9) 0.133(8) 0.036(7) -0.047(8) -0.087(8)
F2E 0.065(7) 0.192(12) 0.269(15) -0.032(10) 0.052(8) -0.020(7)
C13E 0.071(13) 0.110(14) 0.134(16) 0.056(13) -0.006(11) -0.036(11)
F3E 0.164(10) 0.193(11) 0.158(9) 0.070(9) -0.023(7) -0.101(9)

loop_
_atom_type_symbol
_atom_type_description
_atom_type_scat_dispersion_real
_atom_type_scat_dispersion_imag
_atom_type_scat_source
C C 0.0033 0.0016 'International Tables Vol C Tables 4.2.6.8 and 6.1.1.4'
H H 0.0000 0.0000 'International Tables Vol C Tables 4.2.6.8 and 6.1.1.4'
N N 0.0061 0.0033 'International Tables Vol C Tables 4.2.6.8 and 6.1.1.4'
O O 0.0106 0.0060 'International Tables Vol C Tables 4.2.6.8 and 6.1.1.4'
F F 0.0171 0.0103 'International Tables Vol C Tables 4.2.6.8 and 6.1.1.4'
Yb Yb -0.3850 5.5486 'International Tables Vol C Tables 4.2.6.8 and 6.1.1.4'

loop_
_geom_angle_atom_site_label_1
_geom_angle_atom_site_label_2
_geom_angle_atom_site_label_3
_geom_angle
O4E Yb2 O4F 116.6(3)
O4E Yb2 O3E 74.0(3)
O4F Yb2 O3E 71.1(3)
O4E Yb2 O3F 76.4(3)
O4F Yb2 O3F 75.1(3)
O3E Yb2 O3F 117.1(3)
O4E Yb2 O5D 82.5(3)
O4F Yb2 O5D 147.0(3)
O3E Yb2 O5D 141.9(3)
O3F Yb2 O5D 84.8(3)
O4E Yb2 O4D 147.9(3)
O4F Yb2 O4D 76.2(3)
O3E Yb2 O4D 136.8(3)
O3F Yb2 O4D 79.3(3)
O5D Yb2 O4D 74.6(3)
O4E Yb2 N1B 81.0(6)
O4F Yb2 N1B 133.0(6)
O3E Yb2 N1B 73.5(5)
O3F Yb2 N1B 150.4(6)
O5D Yb2 N1B 73.5(5)
O4D Yb2 N1B 112.8(6)
O4E Yb2 N2B 144.0(9)
O4F Yb2 N2B 71.6(10)
O3E Yb2 N2B 76.6(9)
O3F Yb2 N2B 136.7(10)
O5D Yb2 N2B 109.6(9)
O4D Yb2 N2B 66.7(9)
N1B Yb2 N2B 71.0(11)
O4E Yb2 N2A 132.1(7)
O4F Yb2 N2A 82.0(7)
O3E Yb2 N2A 71.6(6)
O3F Yb2 N2A 150.1(7)
O5D Yb2 N2A 105.5(6)
O4D Yb2 N2A 76.7(7)
N1B Yb2 N2A 57.9(9)
N2B Yb2 N2A 13.4(11)
O4E Yb2 N1A 72.5(6)
O4F Yb2 N1A 139.2(6)
O3E Yb2 N1A 74.4(5)
O3F Yb2 N1A 142.0(7)
O5D Yb2 N1A 70.1(6)
O4D Yb2 N1A 118.5(5)
N1B Yb2 N1A 9.0(8)
N2B Yb2 N1A 80.0(11)
N2A Yb2 N1A 66.8(9)
O4E Yb2 C11B 124.9(6)
O4F Yb2 C11B 87.6(6)
O3E Yb2 C11B 68.6(5)
O3F Yb2 C11B 157.6(6)
O5D Yb2 C11B 103.5(5)
O4D Yb2 C11B 82.9(6)
N1B Yb2 C11B 50.8(8)
N2B Yb2 C11B 20.8(10)
N2A Yb2 C11B 7.5(10)
N1A Yb2 C11B 59.6(8)
O4E Yb2 C1B 61.3(18)
O4F Yb2 C1B 152.2(17)
O3E Yb2 C1B 82.4(17)
O3F Yb2 C1B 126.5(18)
O5D Yb2 C1B 59.9(17)
O4D Yb2 C1B 121.4(17)
N1B Yb2 C1B 24.0(18)
N2B Yb2 C1B 95(2)
N2A Yb2 C1B 81.8(19)
N1A Yb2 C1B 15.5(18)
C11B Yb2 C1B 74.8(19)
O4C Yb1 O3C 74.6(3)
O4C Yb1 O3B 73.3(3)
O3C Yb1 O3B 124.0(3)
O4C Yb1 O4B 110.6(3)
O3C Yb1 O4B 76.4(3)
O3B Yb1 O4B 73.7(3)
O4C Yb1 O3A 142.4(3)
O3C Yb1 O3A 75.7(3)
O3B Yb1 O3A 143.9(3)
O4B Yb1 O3A 84.0(3)
O4C Yb1 O4A 78.0(3)
O3C Yb1 O4A 80.7(3)
O3B Yb1 O4A 133.4(3)
O4B Yb1 O4A 152.1(3)
O3A Yb1 O4A 74.9(3)
O4C Yb1 N2 141.8(4)
O3C Yb1 N2 142.5(4)
O3B Yb1 N2 75.0(3)
O4B Yb1 N2 79.8(3)
O3A Yb1 N2 73.3(3)
O4A Yb1 N2 110.4(3)
O4C Yb1 N1 84.9(4)
O3C Yb1 N1 148.2(4)
O3B Yb1 N1 70.4(3)
O4B Yb1 N1 134.5(3)
O3A Yb1 N1 110.0(3)
O4A Yb1 N1 71.2(4)
N2 Yb1 N1 64.6(4)
C1 N1 C12 118.9(14)
C1 N1 Yb1 121.2(11)
C12 N1 Yb1 119.7(10)
C11 N2 C10 117.2(13)
C11 N2 Yb1 119.8(10)
C10 N2 Yb1 122.6(10)
O2 N3 O1 124(2)
O2 N3 C5 120(2)
O1 N3 C5 112(2)
N1 C1 C2 118.0(16)
N1 C1 H1 121.0
C2 C1 H1 121.0
C3 C2 C1 124.2(18)
C3 C2 H2 117.9
C1 C2 H2 117.9
C2 C3 C4 117.5(19)
C2 C3 H3 121.2
C4 C3 H3 121.2
C3 C4 C12 118.0(17)
C3 C4 C5 124.1(18)
C12 C4 C5 117.9(17)
C6 C5 C4 120.4(16)
C6 C5 N3 116.4(18)
C4 C5 N3 123.3(19)
C5 C6 C7 124.7(19)
C5 C6 H6 117.6
C7 C6 H6 117.6
C6 C7 C8 128(2)
C6 C7 C11 116.5(19)
C8 C7 C11 115.9(16)
C9 C8 C7 122.9(19)
C9 C8 H8 118.6
C7 C8 H8 118.6
C8 C9 C10 114.4(18)
C8 C9 H9 122.8
C10 C9 H9 122.8
N2 C10 C9 128.2(16)
N2 C10 H10 115.9
C9 C10 H10 115.9
N2 C11 C12 119.0(14)
N2 C11 C7 121.2(16)
C12 C11 C7 119.8(17)
N1 C12 C4 123.3(16)
N1 C12 C11 116.1(14)
C4 C12 C11 120.5(17)
F1B C13B F3B 106.2(15)
F1B C13B F2B 103.7(12)
F3B C13B F2B 103.1(14)
F1B C13B C14B 112.6(15)
F3B C13B C14B 118.5(14)
F2B C13B C14B 111.4(14)
C14D O4D Yb2 134.6(8)
C16D O5D Yb2 133.2(8)
C20D C13D C18D 105(2)
C20D C13D C19D 113.6(19)
C18D C13D C19D 101.1(17)
C20D C13D C14D 110.9(13)
C18D C13D C14D 115.4(13)
C19D C13D C14D 110.7(15)
O4D C14D C15D 125.4(11)
O4D C14D C13D 114.4(12)
C15D C14D C13D 120.1(11)
C16D C15D C14D 122.3(11)
C16D C15D H15D 118.8
C14D C15D H15D 118.8
O5D C16D C15D 128.1(12)
O5D C16D C17D 109.7(12)
C15D C16D C17D 121.9(13)
F1D C17D F2D 110.0(16)
F1D C17D F3D 107.4(16)
F2D C17D F3D 105.7(16)
F1D C17D C16D 114.5(16)
F2D C17D C16D 111.3(14)
F3D C17D C16D 107.4(14)
C13D C18D H18A 109.5
C13D C18D H18B 109.5
H18A C18D H18B 109.5
C13D C18D H18C 109.5
H18A C18D H18C 109.5
H18B C18D H18C 109.5
C13D C19D H19A 109.5
C13D C19D H19B 109.5
H19A C19D H19B 109.5
C13D C19D H19C 109.5
H19A C19D H19C 109.5
H19B C19D H19C 109.5
C13D C20D H20A 109.5
C13D C20D H20B 109.5
H20A C20D H20B 109.5
C13D C20D H20C 109.5
H20A C20D H20C 109.5
H20B C20D H20C 109.5
C16E O3E Yb2 141.2(9)
C14E O4E Yb2 133.9(8)
O4E C14E C15E 127.0(13)
O4E C14E C13E 110.6(13)
C15E C14E C13E 122.1(14)
C14E C15E C16E 123.7(13)
C14E C15E H15E 118.2
C16E C15E H15E 118.2
O3E C16E C15E 120.0(13)
O3E C16E C17E 123.1(14)
C15E C16E C17E 116.8(14)
C19E C17E C20E 114(2)
C19E C17E C18E 114(2)
C20E C17E C18E 99.0(19)
C19E C17E C16E 109.3(13)
C20E C17E C16E 114.1(15)
C18E C17E C16E 106.8(14)
C17E C18E H18D 109.5
C17E C18E H18E 109.5
H18D C18E H18E 109.5
C17E C18E H18F 109.5
H18D C18E H18F 109.5
H18E C18E H18F 109.5
C17E C19E H19D 109.5
C17E C19E H19E 109.5
H19D C19E H19E 109.5
C17E C19E H19F 109.5
H19D C19E H19F 109.5
H19E C19E H19F 109.5
C17E C20E H20D 109.5
C17E C20E H20E 109.5
H20D C20E H20E 109.5
C17E C20E H20F 109.5
H20D C20E H20F 109.5
H20E C20E H20F 109.5
C14F O3F Yb2 135.1(10)
C16F O4F Yb2 138.3(9)
F1F C13F F2F 112.6(19)
F1F C13F F3F 103.5(18)
F2F C13F F3F 105(2)
F1F C13F C14F 113(2)
F2F C13F C14F 110.9(19)
F3F C13F C14F 110.9(15)
O3F C14F C15F 126.7(15)
O3F C14F C13F 112.6(14)
C15F C14F C13F 120.7(15)
C14F C15F C16F 124.8(15)
C14F C15F H15F 117.6
C16F C15F H15F 117.6
O4F C16F C15F 119.6(15)
O4F C16F C17F 125.6(14)
C15F C16F C17F 114.7(15)
C20F C17F C18F 106.7(18)
C20F C17F C16F 123.1(16)
C18F C17F C16F 99.4(13)
C20F C17F C19F 117.1(19)
C18F C17F C19F 108.1(17)
C16F C17F C19F 100.6(13)
C17F C18F H18G 109.5
C17F C18F H18H 109.5
H18G C18F H18H 109.5
C17F C18F H18I 109.5
H18G C18F H18I 109.5
H18H C18F H18I 109.5
C17F C19F H19G 109.5
C17F C19F H19H 109.5
H19G C19F H19H 109.5
C17F C19F H19I 109.5
H19G C19F H19I 109.5
H19H C19F H19I 109.5
C17F C20F H20G 109.5
C17F C20F H20H 109.5
H20G C20F H20H 109.5
C17F C20F H20I 109.5
H20G C20F H20I 109.5
H20H C20F H20I 109.5
C14A O3A Yb1 129.4(8)
C16A O4A Yb1 137.6(8)
F3A C13A F1A 112(2)
F3A C13A F2A 101.5(15)
F1A C13A F2A 101.5(14)
F3A C13A C14A 114.8(14)
F1A C13A C14A 113.2(15)
F2A C13A C14A 112.7(16)
C14A C15A C16A 127.1(13)
C14A C15A H15A 116.5
C16A C15A H15A 116.5
O3A C14A C15A 129.3(12)
O3A C14A C13A 108.4(12)
C15A C14A C13A 122.2(14)
O4A C16A C15A 119.7(12)
O4A C16A C17A 118.1(12)
C15A C16A C17A 122.2(13)
C20A C17A C19A 102(3)
C20A C17A C18A 121(2)
C19A C17A C18A 94(2)
C20A C17A C16A 113.5(15)
C19A C17A C16A 109(2)
C18A C17A C16A 113.6(16)
C17A C18A H18J 109.5
C17A C18A H18K 109.5
H18J C18A H18K 109.5
C17A C18A H18L 109.5
H18J C18A H18L 109.5
H18K C18A H18L 109.5
C17A C19A H19J 109.5
C17A C19A H19K 109.5
H19J C19A H19K 109.5
C17A C19A H19L 109.5
H19J C19A H19L 109.5
H19K C19A H19L 109.5
C17A C20A H20J 109.5
C17A C20A H20K 109.5
H20J C20A H20K 109.5
C17A C20A H20L 109.5
H20J C20A H20L 109.5
H20K C20A H20L 109.5
C16B O3B Yb1 138.9(8)
C14B O4B Yb1 132.2(8)
O4B C14B C15B 131.8(13)
O4B C14B C13B 113.5(13)
C15B C14B C13B 114.7(13)
C14B C15B C16B 119.0(12)
C14B C15B H15B 120.5
C16B C15B H15B 120.5
O3B C16B C15B 123.6(11)
O3B C16B C17B 117.3(12)
C15B C16B C17B 119.1(12)
C18B C17B C20B 104.4(16)
C18B C17B C16B 103.9(13)
C20B C17B C16B 108.5(12)
C18B C17B C19B 115.1(15)
C20B C17B C19B 109.7(14)
C16B C17B C19B 114.5(12)
C17B C18B H18M 109.5
C17B C18B H18N 109.5
H18M C18B H18N 109.5
C17B C18B H18O 109.5
H18M C18B H18O 109.5
H18N C18B H18O 109.5
C17B C19B H19M 109.5
C17B C19B H19N 109.5
H19M C19B H19N 109.5
C17B C19B H19O 109.5
H19M C19B H19O 109.5
H19N C19B H19O 109.5
C17B C20B H20M 109.5
C17B C20B H20N 109.5
H20M C20B H20N 109.5
C17B C20B H20O 109.5
H20M C20B H20O 109.5
H20N C20B H20O 109.5
C16C O4C Yb1 138.5(10)
C14C O3C Yb1 130.7(10)
F3C C13C F1C 109(3)
F3C C13C F2C 101(2)
F1C C13C F2C 104(3)
F3C C13C C14C 113(3)
F1C C13C C14C 113(2)
F2C C13C C14C 117(2)
O3C C14C C15C 127.3(14)
O3C C14C C13C 111.3(18)
C15C C14C C13C 121.3(19)
C16C C15C C14C 123.6(15)
C16C C15C H15C 118.2
C14C C15C H15C 118.2
O4C C16C C15C 123.2(15)
O4C C16C C17C 119.5(15)
C15C C16C C17C 117.2(16)
C19C C17C C18C 108.5(19)
C19C C17C C20C 104(2)
C18C C17C C20C 109.4(18)
C19C C17C C16C 112.8(15)
C18C C17C C16C 115.4(15)
C20C C17C C16C 105.7(13)
C17C C18C H18P 109.5
C17C C18C H18Q 109.5
H18P C18C H18Q 109.5
C17C C18C H18R 109.5
H18P C18C H18R 109.5
H18Q C18C H18R 109.5
C17C C19C H19P 109.5
C17C C19C H19Q 109.5
H19P C19C H19Q 109.5
C17C C19C H19R 109.5
H19P C19C H19R 109.5
H19Q C19C H19R 109.5
C17C C20C H20P 109.5
C17C C20C H20Q 109.5
H20P C20C H20Q 109.5
C17C C20C H20R 109.5
H20P C20C H20R 109.5
H20Q C20C H20R 109.5
F2E C13E F1E 106.3(15)
F2E C13E F3E 108.3(16)
F1E C13E F3E 103.3(15)
F2E C13E C14E 116.8(16)
F1E C13E C14E 109.9(16)
F3E C13E C14E 111.4(14)
C1A N1A C12A 130(3)
C1A N1A Yb2 119(2)
C12A N1A Yb2 110(2)
C10A N2A C11A 109(3)
C10A N2A Yb2 130(3)
C11A N2A Yb2 119.3(17)
O1A N3A O2A 130(3)
O1A N3A C6A 124(2)
O2A N3A C6A 105(2)
N1A C1A C2A 122(3)
N1A C1A H1A 118.8
C2A C1A H1A 118.8
C3A C2A C1A 114(3)
C3A C2A H2A 123.2
C1A C2A H2A 123.2
C2A C3A C4A 129(2)
C2A C3A H3A 115.4
C4A C3A H3A 115.4
C5A C4A C3A 134(2)
C5A C4A C12A 120(3)
C3A C4A C12A 106(2)
C4A C5A C6A 123(3)
C4A C5A H5A 118.3
C6A C5A H5A 118.3
C7A C6A N3A 137(3)
C7A C6A C5A 116(3)
N3A C6A C5A 108(2)
C6A C7A C11A 132(3)
C6A C7A C8A 121(3)
C11A C7A C8A 107(2)
C9A C8A C7A 119(3)
C9A C8A H8A 120.7
C7A C8A H8A 120.7
C10A C9A C8A 117(4)
C10A C9A H9A 121.4
C8A C9A H9A 121.4
N2A C10A C9A 136(4)
N2A C10A H10A 112.2
C9A C10A H10A 112.2
C7A C11A N2A 132(2)
C7A C11A C12A 115(2)
N2A C11A C12A 113.2(18)
N1A C12A C4A 118(2)
N1A C12A C11A 128(2)
C4A C12A C11A 114(2)
N3B O1B O2B 54(4)
N3B O2B O1B 41(3)
C1B N1B C12B 129(4)
C1B N1B Yb2 114(4)
C12B N1B Yb2 116.9(17)
C11B N2B C10B 123(4)
C11B N2B Yb2 112(3)
C10B N2B Yb2 125(3)
O1B N3B O2B 85(6)
O1B N3B C5B 109(6)
O2B N3B C5B 89(4)
C2B C1B N1B 100(8)
C2B C1B Yb2 140(7)
N1B C1B Yb2 42(3)
C2B C1B H1B 130.1
N1B C1B H1B 130.1
Yb2 C1B H1B 88.9
C1B C2B C3B 143(9)
C1B C2B H2B 108.6
C3B C2B H2B 108.6
C2B C3B C4B 108(6)
C2B C3B H3B 126.0
C4B C3B H3B 126.0
C12B C4B C3B 132(5)
C12B C4B C5B 107(4)
C3B C4B C5B 121(5)
C4B C5B C6B 113(3)
C4B C5B N3B 123(4)
C6B C5B N3B 122(4)
C7B C6B C5B 117(3)
C7B C6B H6B 121.5
C5B C6B H6B 121.5
C8B C7B C6B 113(3)
C8B C7B C11B 116(3)
C6B C7B C11B 131(3)
C7B C8B C9B 120(3)
C7B C8B H8B 119.8
C9B C8B H8B 119.8
C10B C9B C8B 112(4)
C10B C9B H9B 124.2
C8B C9B H9B 124.2
N2B C10B C9B 125(4)
N2B C10B H10B 117.5
C9B C10B H10B 117.5
N2B C11B C7B 124(3)
N2B C11B C12B 136(4)
C7B C11B C12B 101(3)
N2B C11B Yb2 48(3)
C7B C11B Yb2 166(2)
C12B C11B Yb2 89.2(17)
C4B C12B C11B 151(4)
C4B C12B N1B 107(3)
C11B C12B N1B 102(2)

loop_
_geom_bond_atom_site_label_1
_geom_bond_atom_site_label_2
_geom_bond_distance
Yb2 O4E 2.249(8)
Yb2 O4F 2.260(9)
Yb2 O3E 2.262(8)
Yb2 O3F 2.270(9)
Yb2 O5D 2.271(8)
Yb2 O4D 2.274(8)
Yb2 N1B 2.35(2)
Yb2 N2B 2.39(4)
Yb2 N2A 2.48(3)
Yb2 N1A 2.81(3)
Yb2 C11B 3.00(3)
Yb2 C1B 3.19(9)
Yb1 O4C 2.264(9)
Yb1 O3C 2.268(9)
Yb1 O3B 2.273(8)
Yb1 O4B 2.283(8)
Yb1 O3A 2.291(9)
Yb1 O4A 2.301(9)
Yb1 N2 2.486(10)
Yb1 N1 2.524(11)
N1 C1 1.319(16)
N1 C12 1.321(16)
N2 C11 1.313(17)
N2 C10 1.320(15)
N3 O2 1.14(2)
N3 O1 1.21(2)
N3 C5 1.49(2)
C1 C2 1.42(2)
C1 H1 0.9300
C2 C3 1.29(2)
C2 H2 0.9300
C3 C4 1.37(2)
C3 H3 0.9300
C4 C12 1.398(18)
C4 C5 1.48(2)
C5 C6 1.35(2)
C6 C7 1.400(2)
C6 H6 0.9300
C7 C8 1.41(2)
C7 C11 1.47(2)
C8 C9 1.34(2)
C8 H8 0.9300
C9 C10 1.394(19)
C9 H9 0.9300
C10 H10 0.9300
C11 C12 1.459(19)
C13B F1B 1.322(18)
C13B F3B 1.347(17)
C13B F2B 1.357(16)
C13B C14B 1.480(19)
O4D C14D 1.238(13)
O5D C16D 1.283(13)
C13D C20D 1.4001(10)
C13D C18D 1.52(2)
C13D C19D 1.52(2)
C13D C14D 1.544(17)
C14D C15D 1.405(15)
C15D C16D 1.329(15)
C15D H15D 0.9300
C16D C17D 1.536(17)
C17D F1D 1.25(2)
C17D F2D 1.300(17)
C17D F3D 1.328(18)
C18D H18A 0.9600
C18D H18B 0.9600
C18D H18C 0.9600
C19D H19A 0.9600
C19D H19B 0.9600
C19D H19C 0.9600
C20D H20A 0.9600
C20D H20B 0.9600
C20D H20C 0.9600
O3E C16E 1.216(15)
O4E C14E 1.277(13)
C14E C15E 1.376(17)
C14E C13E 1.496(19)
C15E C16E 1.437(18)
C15E H15E 0.9300
C16E C17E 1.522(17)
C17E C19E 1.37(2)
C17E C20E 1.39(2)
C17E C18E 1.40(2)
C18E H18D 0.9600
C18E H18E 0.9600
C18E H18F 0.9600
C19E H19D 0.9600
C19E H19E 0.9600
C19E H19F 0.9600
C20E H20D 0.9600
C20E H20E 0.9600
C20E H20F 0.9600
O3F C14F 1.232(15)
O4F C16F 1.300(16)
C13F F1F 1.25(2)
C13F F2F 1.29(3)
C13F F3F 1.3499(10)
C13F C14F 1.50(2)
C14F C15F 1.398(19)
C15F C16F 1.441(19)
C15F H15F 0.9300
C16F C17F 1.60(2)
C17F C20F 1.401(2)
C17F C18F 1.55(2)
C17F C19F 1.61(2)
C18F H18G 0.9600
C18F H18H 0.9600
C18F H18I 0.9600
C19F H19G 0.9600
C19F H19H 0.9600
C19F H19I 0.9600
C20F H20G 0.9600
C20F H20H 0.9600
C20F H20I 0.9600
O3A C14A 1.271(11)
O4A C16A 1.264(12)
C13A F3A 1.223(17)
C13A F1A 1.304(19)
C13A F2A 1.332(18)
C13A C14A 1.504(9)
C15A C14A 1.356(9)
C15A C16A 1.366(9)
C15A H15A 0.9300
C16A C17A 1.504(9)
C17A C20A 1.36(2)
C17A C19A 1.44(3)
C17A C18A 1.45(2)
C18A H18J 0.9600
C18A H18K 0.9600
C18A H18L 0.9600
C19A H19J 0.9600
C19A H19K 0.9600
C19A H19L 0.9600
C20A H20J 0.9600
C20A H20K 0.9600
C20A H20L 0.9600
O3B C16B 1.248(13)
O4B C14B 1.243(13)
C14B C15B 1.377(16)
C15B C16B 1.430(16)
C15B H15B 0.9300
C16B C17B 1.544(17)
C17B C18B 1.439(19)
C17B C20B 1.52(2)
C17B C19B 1.563(19)
C18B H18M 0.9600
C18B H18N 0.9600
C18B H18O 0.9600
C19B H19M 0.9600
C19B H19N 0.9600
C19B H19O 0.9600
C20B H20M 0.9600
C20B H20N 0.9600
C20B H20O 0.9600
O4C C16C 1.223(16)
O3C C14C 1.303(17)
C13C F3C 1.25(3)
C13C F1C 1.26(3)
C13C F2C 1.31(3)
C13C C14C 1.53(2)
C14C C15C 1.38(2)
C15C C16C 1.37(2)
C15C H15C 0.9300
C16C C17C 1.518(19)
C17C C19C 1.39(2)
C17C C18C 1.44(2)
C17C C20C 1.50(2)
C18C H18P 0.9600
C18C H18Q 0.9600
C18C H18R 0.9600
C19C H19P 0.9600
C19C H19Q 0.9600
C19C H19R 0.9600
C20C H20P 0.9600
C20C H20Q 0.9600
C20C H20R 0.9600
F1E C13E 1.331(19)
F2E C13E 1.31(2)
C13E F3E 1.333(16)
O1A N3A 1.15(3)
O2A N3A 1.26(3)
N1A C1A 1.09(4)
N1A C12A 1.22(3)
N2A C10A 1.22(4)
N2A C11A 1.48(4)
N3A C6A 1.51(3)
C1A C2A 1.44(4)
C1A H1A 0.9300
C2A C3A 1.22(3)
C2A H2A 0.9300
C3A C4A 1.40(4)
C3A H3A 0.9300
C4A C5A 1.30(3)
C4A C12A 1.54(3)
C5A C6A 1.52(4)
C5A H5A 0.9300
C6A C7A 1.25(3)
C7A C11A 1.39(3)
C7A C8A 1.53(3)
C8A C9A 1.50(4)
C8A H8A 0.9300
C9A C10A 1.25(4)
C9A H9A 0.9300
C10A H10A 0.9300
C11A C12A 1.56(3)
O1B N3B 1.09(6)
O1B O2B 1.65(9)
O2B N3B 1.35(7)
N1B C1B 1.42(10)
N1B C12B 1.54(4)
N2B C11B 1.15(5)
N2B C10B 1.30(5)
N3B C5B 1.68(6)
C1B C2B 1.26(8)
C1B H1B 0.9300
C2B C3B 1.32(6)
C2B H2B 0.9300
C3B C4B 1.38(5)
C3B H3B 0.9300
C4B C12B 1.24(5)
C4B C5B 1.58(5)
C5B C6B 1.68(5)
C6B C7B 1.400(10)
C6B H6B 0.9300
C7B C8B 1.396(10)
C7B C11B 1.404(10)
C8B C9B 1.42(5)
C8B H8B 0.9300
C9B C10B 1.37(4)
C9B H9B 0.9300
C10B H10B 0.9300
C11B C12B 1.50(4)

loop_
_geom_torsion_atom_site_label_1
_geom_torsion_atom_site_label_2
_geom_torsion_atom_site_label_3
_geom_torsion_atom_site_label_4
_geom_torsion
O4C Yb1 N1 C1 -26.4(10)
O3C Yb1 N1 C1 23.1(14)
O3B Yb1 N1 C1 -100.4(10)
O4B Yb1 N1 C1 -140.4(9)
O3A Yb1 N1 C1 118.0(10)
O4A Yb1 N1 C1 52.6(10)
N2 Yb1 N1 C1 177.3(11)
O4C Yb1 N1 C12 148.4(10)
O3C Yb1 N1 C12 -162.1(9)
O3B Yb1 N1 C12 74.4(10)
O4B Yb1 N1 C12 34.4(12)
O3A Yb1 N1 C12 -67.1(10)
O4A Yb1 N1 C12 -132.6(10)
N2 Yb1 N1 C12 -7.8(9)
O4C Yb1 N2 C11 -32.8(12)
O3C Yb1 N2 C11 165.5(9)
O3B Yb1 N2 C11 -67.5(10)
O4B Yb1 N2 C11 -143.2(10)
O3A Yb1 N2 C11 130.1(10)
O4A Yb1 N2 C11 63.7(10)
N1 Yb1 N2 C11 7.6(9)
O4C Yb1 N2 C10 140.7(10)
O3C Yb1 N2 C10 -21.0(13)
O3B Yb1 N2 C10 106.0(10)
O4B Yb1 N2 C10 30.3(10)
O3A Yb1 N2 C10 -56.4(10)
O4A Yb1 N2 C10 -122.8(10)
N1 Yb1 N2 C10 -178.9(11)
C12 N1 C1 C2 1(2)
Yb1 N1 C1 C2 176.3(9)
N1 C1 C2 C3 -1(2)
C1 C2 C3 C4 0(3)
C2 C3 C4 C12 0(3)
C2 C3 C4 C5 -177.8(15)
C3 C4 C5 C6 -177.3(16)
C12 C4 C5 C6 5(2)
C3 C4 C5 N3 1(2)
C12 C4 C5 N3 -176.5(15)
O2 N3 C5 C6 -22(3)
O1 N3 C5 C6 138(2)
O2 N3 C5 C4 159(2)
O1 N3 C5 C4 -41(3)
C4 C5 C6 C7 -3(2)
N3 C5 C6 C7 178.3(16)
C5 C6 C7 C8 179.4(16)
C5 C6 C7 C11 2(2)
C6 C7 C8 C9 -175.0(17)
C11 C7 C8 C9 3(3)
C7 C8 C9 C10 -5(3)
C11 N2 C10 C9 0(2)
Yb1 N2 C10 C9 -174.1(13)
C8 C9 C10 N2 4(3)
C10 N2 C11 C12 178.9(12)
Yb1 N2 C11 C12 -7.2(16)
C10 N2 C11 C7 -1.7(19)
Yb1 N2 C11 C7 172.2(9)
C6 C7 C11 N2 178.6(13)
C8 C7 C11 N2 1(2)
C6 C7 C11 C12 -2(2)
C8 C7 C11 C12 179.9(13)
C1 N1 C12 C4 -1(2)
Yb1 N1 C12 C4 -176.4(10)
C1 N1 C12 C11 -177.6(12)
Yb1 N1 C12 C11 7.5(15)
C3 C4 C12 N1 1(2)
C5 C4 C12 N1 178.7(12)
C3 C4 C12 C11 176.7(14)
C5 C4 C12 C11 -5.4(19)
N2 C11 C12 N1 -0.3(18)
C7 C11 C12 N1 -179.7(12)
N2 C11 C12 C4 -176.5(12)
C7 C11 C12 C4 4.1(19)
O4E Yb2 O4D C14D 32.3(17)
O4F Yb2 O4D C14D 150.7(14)
O3E Yb2 O4D C14D -167.9(12)
O3F Yb2 O4D C14D 73.6(14)
O5D Yb2 O4D C14D -13.9(13)
N1B Yb2 O4D C14D -78.1(15)
N2B Yb2 O4D C14D -133.7(17)
N2A Yb2 O4D C14D -124.4(15)
N1A Yb2 O4D C14D -70.4(15)
C11B Yb2 O4D C14D -120.0(14)
C1B Yb2 O4D C14D -53(2)
O4E Yb2 O5D C16D -154.4(11)
O4F Yb2 O5D C16D -25.5(14)
O3E Yb2 O5D C16D 153.8(10)
O3F Yb2 O5D C16D -77.4(11)
O4D Yb2 O5D C16D 2.8(11)
N1B Yb2 O5D C16D 122.9(12)
N2B Yb2 O5D C16D 60.6(15)
N2A Yb2 O5D C16D 73.9(13)
N1A Yb2 O5D C16D 131.6(13)
C11B Yb2 O5D C16D 81.4(12)
C1B Yb2 O5D C16D 145(2)
Yb2 O4D C14D C15D 19(2)
Yb2 O4D C14D C13D -163.9(10)
C20D C13D C14D O4D 112(2)
C18D C13D C14D O4D -7(2)
C19D C13D C14D O4D -121.4(18)
C20D C13D C14D C15D -71(2)
C18D C13D C14D C15D 169.7(18)
C19D C13D C14D C15D 56(2)
O4D C14D C15D C16D -9(2)
C13D C14D C15D C16D 174.7(14)
Yb2 O5D C16D C15D 3(2)
Yb2 O5D C16D C17D -170.9(10)
C14D C15D C16D O5D -2(2)
C14D C15D C16D C17D 170.8(15)
O5D C16D C17D F1D 47(2)
C15D C16D C17D F1D -127.4(17)
O5D C16D C17D F2D 172.5(15)
C15D C16D C17D F2D -2(2)
O5D C16D C17D F3D -72.3(18)
C15D C16D C17D F3D 113.4(16)
O4E Yb2 O3E C16E -4.3(14)
O4F Yb2 O3E C16E -130.5(15)
O3F Yb2 O3E C16E -69.3(15)
O5D Yb2 O3E C16E 49.9(16)
O4D Yb2 O3E C16E -173.2(13)
N1B Yb2 O3E C16E 80.8(15)
N2B Yb2 O3E C16E 154.7(18)
N2A Yb2 O3E C16E 141.8(16)
N1A Yb2 O3E C16E 71.5(16)
C11B Yb2 O3E C16E 134.5(16)
C1B Yb2 O3E C16E 58(2)
O4F Yb2 O4E C14E 62.4(11)
O3E Yb2 O4E C14E 3.8(11)
O3F Yb2 O4E C14E 127.7(11)
O5D Yb2 O4E C14E -145.9(11)
O4D Yb2 O4E C14E 169.5(10)
N1B Yb2 O4E C14E -71.5(12)
N2B Yb2 O4E C14E -33(2)
N2A Yb2 O4E C14E -41.7(14)
N1A Yb2 O4E C14E -74.5(12)
C11B Yb2 O4E C14E -44.6(13)
C1B Yb2 O4E C14E -86(2)
Yb2 O4E C14E C15E -3(2)
Yb2 O4E C14E C13E -176.4(11)
O4E C14E C15E C16E -1(2)
C13E C14E C15E C16E 172.0(16)
Yb2 O3E C16E C15E 3(2)
Yb2 O3E C16E C17E -173.0(10)
C14E C15E C16E O3E 1(2)
C14E C15E C16E C17E 177.3(14)
O3E C16E C17E C19E 94(2)
C15E C16E C17E C19E -82(2)
O3E C16E C17E C20E -138(2)
C15E C16E C17E C20E 46(3)
O3E C16E C17E C18E -29(2)
C15E C16E C17E C18E 154.6(19)
O4E Yb2 O3F C14F -130.6(14)
O4F Yb2 O3F C14F -7.8(13)
O3E Yb2 O3F C14F -66.9(14)
O5D Yb2 O3F C14F 145.9(14)
O4D Yb2 O3F C14F 70.6(13)
N1B Yb2 O3F C14F -171.7(15)
N2B Yb2 O3F C14F 33(2)
N2A Yb2 O3F C14F 34(2)
N1A Yb2 O3F C14F -166.4(14)
C11B Yb2 O3F C14F 33(2)
C1B Yb2 O3F C14F -168(2)
O4E Yb2 O4F C16F 70.6(14)
O3E Yb2 O4F C16F 130.7(14)
O3F Yb2 O4F C16F 4.5(13)
O5D Yb2 O4F C16F -49.7(16)
O4D Yb2 O4F C16F -77.9(13)
N1B Yb2 O4F C16F 173.7(14)
N2B Yb2 O4F C16F -147.5(16)
N2A Yb2 O4F C16F -156.0(15)
N1A Yb2 O4F C16F 164.3(14)
C11B Yb2 O4F C16F -161.1(14)
C1B Yb2 O4F C16F 149(4)
Yb2 O3F C14F C15F 7(2)
Yb2 O3F C14F C13F -173.9(14)
F1F C13F C14F O3F 59(2)
F2F C13F C14F O3F -69(2)
F3F C13F C14F O3F 175(2)
F1F C13F C14F C15F -121.7(17)
F2F C13F C14F C15F 110.7(18)
F3F C13F C14F C15F -6(3)
O3F C14F C15F C16F 1(3)
C13F C14F C15F C16F -177.7(19)
Yb2 O4F C16F C15F 0(2)
Yb2 O4F C16F C17F 177.1(11)
C14F C15F C16F O4F -4(2)
C14F C15F C16F C17F 177.8(15)
O4F C16F C17F C20F -146(2)
C15F C16F C17F C20F 32(3)
O4F C16F C17F C18F 97.0(18)
C15F C16F C17F C18F -85.5(16)
O4F C16F C17F C19F -14(2)
C15F C16F C17F C19F 164.0(16)
O4C Yb1 O3A C14A 31.4(14)
O3C Yb1 O3A C14A 70.1(11)
O3B Yb1 O3A C14A -160.8(10)
O4B Yb1 O3A C14A 147.6(11)
O4A Yb1 O3A C14A -13.9(11)
N2 Yb1 O3A C14A -131.2(12)
N1 Yb1 O3A C14A -77.0(12)
O4C Yb1 O4A C16A -139.4(16)
O3C Yb1 O4A C16A -63.3(15)
O3B Yb1 O4A C16A 167.9(14)
O4B Yb1 O4A C16A -27.9(19)
O3A Yb1 O4A C16A 14.2(15)
N2 Yb1 O4A C16A 79.6(16)
N1 Yb1 O4A C16A 131.9(16)
Yb1 O3A C14A C15A 11(2)
Yb1 O3A C14A C13A -166.6(10)
C16A C15A C14A O3A 3(3)
C16A C15A C14A C13A -180.0(18)
F3A C13A C14A O3A -51(2)
F1A C13A C14A O3A 79(2)
F2A C13A C14A O3A -166.6(14)
F3A C13A C14A C15A 132(2)
F1A C13A C14A C15A -98(2)
F2A C13A C14A C15A 16(2)
Yb1 O4A C16A C15A -8(3)
Yb1 O4A C16A C17A 169.5(13)
C14A C15A C16A O4A -5(3)
C14A C15A C16A C17A 177.4(18)
O4A C16A C17A C20A 9(3)
C15A C16A C17A C20A -173(3)
O4A C16A C17A C19A 122(3)
C15A C16A C17A C19A -60(3)
O4A C16A C17A C18A -134(3)
C15A C16A C17A C18A 44(3)
O4C Yb1 O3B C16B 112.5(12)
O3C Yb1 O3B C16B 55.0(13)
O4B Yb1 O3B C16B -5.5(11)
O3A Yb1 O3B C16B -59.7(14)
O4A Yb1 O3B C16B 166.8(11)
N2 Yb1 O3B C16B -89.1(12)
N1 Yb1 O3B C16B -157.0(13)
O4C Yb1 O4B C14B -54.7(12)
O3C Yb1 O4B C14B -122.2(11)
O3B Yb1 O4B C14B 9.8(11)
O3A Yb1 O4B C14B 161.1(11)
O4A Yb1 O4B C14B -158.2(10)
N2 Yb1 O4B C14B 87.0(11)
N1 Yb1 O4B C14B 48.9(13)
Yb1 O4B C14B C15B -13(2)
Yb1 O4B C14B C13B 171.2(10)
F1B C13B C14B O4B -51.0(18)
F3B C13B C14B O4B -175.7(14)
F2B C13B C14B O4B 65.0(18)
F1B C13B C14B C15B 132.2(14)
F3B C13B C14B C15B 7(2)
F2B C13B C14B C15B -111.8(15)
O4B C14B C15B C16B 5(2)
C13B C14B C15B C16B -178.6(12)
Yb1 O3B C16B C15B 2.4(19)
Yb1 O3B C16B C17B -178.8(8)
C14B C15B C16B O3B 0.3(19)
C14B C15B C16B C17B -178.5(11)
O3B C16B C17B C18B -66.0(17)
C15B C16B C17B C18B 112.9(16)
O3B C16B C17B C20B 44.7(17)
C15B C16B C17B C20B -136.4(14)
O3B C16B C17B C19B 167.6(12)
C15B C16B C17B C19B -13.6(17)
O3C Yb1 O4C C16C -10.8(14)
O3B Yb1 O4C C16C -144.4(15)
O4B Yb1 O4C C16C -79.5(15)
O3A Yb1 O4C C16C 28.1(17)
O4A Yb1 O4C C16C 72.7(15)
N2 Yb1 O4C C16C -179.4(13)
N1 Yb1 O4C C16C 144.6(15)
O4C Yb1 O3C C14C 15.2(12)
O3B Yb1 O3C C14C 72.1(13)
O4B Yb1 O3C C14C 131.4(13)
O3A Yb1 O3C C14C -141.5(13)
O4A Yb1 O3C C14C -64.8(12)
N2 Yb1 O3C C14C -176.4(11)
N1 Yb1 O3C C14C -36.6(16)
Yb1 O3C C14C C15C -15(2)
Yb1 O3C C14C C13C 168.3(17)
F3C C13C C14C O3C 76(3)
F1C C13C C14C O3C -48(4)
F2C C13C C14C O3C -168(3)
F3C C13C C14C C15C -101(3)
F1C C13C C14C C15C 135(3)
F2C C13C C14C C15C 15(4)
O3C C14C C15C C16C 1(3)
C13C C14C C15C C16C 177(2)
Yb1 O4C C16C C15C 4(3)
Yb1 O4C C16C C17C -176.5(10)
C14C C15C C16C O4C 5(3)
C14C C15C C16C C17C -174.5(16)
O4C C16C C17C C19C 20(3)
C15C C16C C17C C19C -160(2)
O4C C16C C17C C18C 145.5(18)
C15C C16C C17C C18C -35(3)
O4C C16C C17C C20C -93(2)
C15C C16C C17C C20C 86.3(19)
O4E C14E C13E F2E 50(2)
C15E C14E C13E F2E -124.5(17)
O4E C14E C13E F1E -71.4(18)
C15E C14E C13E F1E 114.3(16)
O4E C14E C13E F3E 174.8(15)
C15E C14E C13E F3E 1(3)
O4E Yb2 N1A C1A -31(2)
O4F Yb2 N1A C1A -141.7(19)
O3E Yb2 N1A C1A -109(2)
O3F Yb2 N1A C1A 6(3)
O5D Yb2 N1A C1A 57(2)
O4D Yb2 N1A C1A 116(2)
N1B Yb2 N1A C1A 168(6)
N2B Yb2 N1A C1A 172(2)
N2A Yb2 N1A C1A 175(2)
C11B Yb2 N1A C1A 177(2)
C1B Yb2 N1A C1A 11(8)
O4E Yb2 N1A C12A 142.3(17)
O4F Yb2 N1A C12A 32(2)
O3E Yb2 N1A C12A 64.5(16)
O3F Yb2 N1A C12A 178.8(13)
O5D Yb2 N1A C12A -129.5(17)
O4D Yb2 N1A C12A -70.7(17)
N1B Yb2 N1A C12A -18(4)
N2B Yb2 N1A C12A -14.3(18)
N2A Yb2 N1A C12A -11.8(16)
C11B Yb2 N1A C12A -9.4(15)
C1B Yb2 N1A C12A -176(8)
O4E Yb2 N2A C10A 142(2)
O4F Yb2 N2A C10A 23(2)
O3E Yb2 N2A C10A 96(2)
O3F Yb2 N2A C10A -17(3)
O5D Yb2 N2A C10A -124(2)
O4D Yb2 N2A C10A -54(2)
N1B Yb2 N2A C10A 178(3)
N2B Yb2 N2A C10A -14(4)
N1A Yb2 N2A C10A 176(3)
C11B Yb2 N2A C10A 161(9)
C1B Yb2 N2A C10A -179(3)
O4E Yb2 N2A C11A -21(2)
O4F Yb2 N2A C11A -139.6(16)
O3E Yb2 N2A C11A -67.0(15)
O3F Yb2 N2A C11A -179.8(10)
O5D Yb2 N2A C11A 73.2(16)
O4D Yb2 N2A C11A 142.8(16)
N1B Yb2 N2A C11A 14.6(14)
N2B Yb2 N2A C11A -177(7)
N1A Yb2 N2A C11A 13.4(14)
C11B Yb2 N2A C11A -2(6)
C1B Yb2 N2A C11A 18(2)
C12A N1A C1A C2A -4(4)
Yb2 N1A C1A C2A 168.1(19)
N1A C1A C2A C3A -2(4)
C1A C2A C3A C4A 8(4)
C2A C3A C4A C5A 175(3)
C2A C3A C4A C12A -7(3)
C3A C4A C5A C6A -180(2)
C12A C4A C5A C6A 3(3)
O1A N3A C6A C7A -134(3)
O2A N3A C6A C7A 46(4)
O1A N3A C6A C5A 42(3)
O2A N3A C6A C5A -138(2)
C4A C5A C6A C7A -4(3)
C4A C5A C6A N3A 179(2)
N3A C6A C7A C11A 177(3)
C5A C6A C7A C11A 1(4)
N3A C6A C7A C8A -2(4)
C5A C6A C7A C8A -178.1(18)
C6A C7A C8A C9A 179(3)
C11A C7A C8A C9A 0(3)
C7A C8A C9A C10A 2(5)
C11A N2A C10A C9A -1(5)
Yb2 N2A C10A C9A -165(4)
C8A C9A C10A N2A -2(6)
C6A C7A C11A N2A 178(3)
C8A C7A C11A N2A -2(3)
C6A C7A C11A C12A 2(3)
C8A C7A C11A C12A -178.6(14)
C10A N2A C11A C7A 3(3)
Yb2 N2A C11A C7A 169.3(18)
C10A N2A C11A C12A 179.4(18)
Yb2 N2A C11A C12A -14(2)
C1A N1A C12A C4A 4(4)
Yb2 N1A C12A C4A -168.7(13)
C1A N1A C12A C11A -178(2)
Yb2 N1A C12A C11A 10(3)
C5A C4A C12A N1A 179(2)
C3A C4A C12A N1A 1(2)
C5A C4A C12A C11A 1(3)
C3A C4A C12A C11A -177.3(15)
C7A C11A C12A N1A 179(2)
N2A C11A C12A N1A 2(3)
C7A C11A C12A C4A -3(2)
N2A C11A C12A C4A -179.9(17)
O4E Yb2 N1B C1B -33(4)
O4F Yb2 N1B C1B -151(4)
O3E Yb2 N1B C1B -109(4)
O3F Yb2 N1B C1B 7(4)
O5D Yb2 N1B C1B 52(4)
O4D Yb2 N1B C1B 117(4)
N2B Yb2 N1B C1B 170(4)
N2A Yb2 N1B C1B 173(4)
N1A Yb2 N1B C1B -15(7)
C11B Yb2 N1B C1B 175(4)
O4E Yb2 N1B C12B 145.4(16)
O4F Yb2 N1B C12B 27.3(18)
O3E Yb2 N1B C12B 69.6(15)
O3F Yb2 N1B C12B -174.2(12)
O5D Yb2 N1B C12B -129.8(16)
O4D Yb2 N1B C12B -64.9(16)
N2B Yb2 N1B C12B -11.6(17)
N2A Yb2 N1B C12B -8.8(15)
N1A Yb2 N1B C12B 164(6)
C11B Yb2 N1B C12B -5.9(14)
C1B Yb2 N1B C12B 179(5)
O4E Yb2 N2B C11B -28(3)
O4F Yb2 N2B C11B -139(3)
O3E Yb2 N2B C11B -64(2)
O3F Yb2 N2B C11B -180.0(16)
O5D Yb2 N2B C11B 76(2)
O4D Yb2 N2B C11B 139(3)
N1B Yb2 N2B C11B 12(2)
N2A Yb2 N2B C11B 2(4)
N1A Yb2 N2B C11B 12(2)
C1B Yb2 N2B C11B 17(3)
O4E Yb2 N2B C10B 146(3)
O4F Yb2 N2B C10B 36(3)
O3E Yb2 N2B C10B 110(3)
O3F Yb2 N2B C10B -6(4)
O5D Yb2 N2B C10B -110(3)
O4D Yb2 N2B C10B -47(3)
N1B Yb2 N2B C10B -173(3)
N2A Yb2 N2B C10B 176(8)
N1A Yb2 N2B C10B -174(3)
C11B Yb2 N2B C10B 174(5)
C1B Yb2 N2B C10B -169(4)
O2B O1B N3B C5B -87(5)
O1B O2B N3B C5B 109(5)
C12B N1B C1B C2B -14(9)
Yb2 N1B C1B C2B 164(5)
C12B N1B C1B Yb2 -178(5)
O4E Yb2 C1B C2B 117(11)
O4F Yb2 C1B C2B 24(13)
O3E Yb2 C1B C2B 41(10)
O3F Yb2 C1B C2B 159(9)
O5D Yb2 C1B C2B -145(11)
O4D Yb2 C1B C2B -100(10)
N1B Yb2 C1B C2B -25(8)
N2B Yb2 C1B C2B -35(10)
N2A Yb2 C1B C2B -31(10)
N1A Yb2 C1B C2B -17(6)
C11B Yb2 C1B C2B -29(10)
O4E Yb2 C1B N1B 142(5)
O4F Yb2 C1B N1B 49(7)
O3E Yb2 C1B N1B 66(4)
O3F Yb2 C1B N1B -176(3)
O5D Yb2 C1B N1B -120(4)
O4D Yb2 C1B N1B -75(4)
N2B Yb2 C1B N1B -10(4)
N2A Yb2 C1B N1B -6(4)
N1A Yb2 C1B N1B 8(4)
C11B Yb2 C1B N1B -4(3)
N1B C1B C2B C3B 13(14)
Yb2 C1B C2B C3B 30(18)
C1B C2B C3B C4B -8(13)
C2B C3B C4B C12B 2(7)
C2B C3B C4B C5B 179(4)
C12B C4B C5B C6B -3(4)
C3B C4B C5B C6B 179(3)
C12B C4B C5B N3B -168(4)
C3B C4B C5B N3B 13(6)
O1B N3B C5B C4B -77(7)
O2B N3B C5B C4B -161(5)
O1B N3B C5B C6B 118(7)
O2B N3B C5B C6B 34(6)
C4B C5B C6B C7B 1(5)
N3B C5B C6B C7B 167(4)
C5B C6B C7B C8B 178(3)
C5B C6B C7B C11B 0(6)
C6B C7B C8B C9B -171(3)
C11B C7B C8B C9B 7(5)
C7B C8B C9B C10B -10(5)
C11B N2B C10B C9B 3(6)
Yb2 N2B C10B C9B -170(3)
C8B C9B C10B N2B 5(5)
C10B N2B C11B C7B -7(5)
Yb2 N2B C11B C7B 167(3)
C10B N2B C11B C12B 172(3)
Yb2 N2B C11B C12B -14(4)
C10B N2B C11B Yb2 -174(5)
C8B C7B C11B N2B 2(5)
C6B C7B C11B N2B 180(4)
C8B C7B C11B C12B -177(3)
C6B C7B C11B C12B 1(5)
C8B C7B C11B Yb2 48(11)
C6B C7B C11B Yb2 -135(8)
O4E Yb2 C11B N2B 160(2)
O4F Yb2 C11B N2B 39(2)
O3E Yb2 C11B N2B 109(2)
O3F Yb2 C11B N2B 0(3)
O5D Yb2 C11B N2B -110(2)
O4D Yb2 C11B N2B -37(2)
N1B Yb2 C11B N2B -165(3)
N2A Yb2 C11B N2B -3(8)
N1A Yb2 C11B N2B -167(3)
C1B Yb2 C11B N2B -163(3)
O4E Yb2 C11B C7B 106(9)
O4F Yb2 C11B C7B -15(10)
O3E Yb2 C11B C7B 56(9)
O3F Yb2 C11B C7B -54(10)
O5D Yb2 C11B C7B -163(9)
O4D Yb2 C11B C7B -91(10)
N1B Yb2 C11B C7B 142(10)
N2B Yb2 C11B C7B -54(10)
N2A Yb2 C11B C7B -57(10)
N1A Yb2 C11B C7B 140(10)
C1B Yb2 C11B C7B 144(10)
O4E Yb2 C11B C12B -29.8(15)
O4F Yb2 C11B C12B -150.9(14)
O3E Yb2 C11B C12B -80.4(14)
O3F Yb2 C11B C12B 170.2(12)
O5D Yb2 C11B C12B 60.5(14)
O4D Yb2 C11B C12B 132.7(14)
N1B Yb2 C11B C12B 5.4(13)
N2B Yb2 C11B C12B 170(3)
N2A Yb2 C11B C12B 167(8)
N1A Yb2 C11B C12B 3.6(13)
C1B Yb2 C11B C12B 7(2)
C3B C4B C12B C11B -175(5)
C5B C4B C12B C11B 7(7)
C3B C4B C12B N1B -4(5)
C5B C4B C12B N1B 178(2)
N2B C11B C12B C4B 175(5)
C7B C11B C12B C4B -6(6)
Yb2 C11B C12B C4B 165(5)
N2B C11B C12B N1B 4(4)
C7B C11B C12B N1B -177(2)
Yb2 C11B C12B N1B -6.6(15)
C1B N1B C12B C4B 12(6)
Yb2 N1B C12B C4B -166.1(19)
C1B N1B C12B C11B -172(5)
Yb2 N1B C12B C11B 9(2)

loop_
_platon_squeeze_void_nr
_platon_squeeze_void_average_x
_platon_squeeze_void_average_y
_platon_squeeze_void_average_z
_platon_squeeze_void_volume
_platon_squeeze_void_count_electrons
1 -0.046 0.500 0.000 331.9 105.7
2 -0.049 0.000 0.500 331.9 105.9
3 0.207 0.365 0.344 25.1 12.9
4 0.207 0.135 0.844 25.1 13.1
5 0.266 0.851 0.229 20.3 5.3
6 0.266 0.649 0.729 20.3 5.8
7 0.292 0.263 0.444 7.5 1.6
8 0.292 0.237 0.944 6.7 1.7
9 0.733 0.351 0.271 20.3 6.2
10 0.733 0.149 0.771 20.3 6.9
11 0.707 0.763 0.055 8.1 1.7
12 0.707 0.737 0.555 7.4 1.8
13 0.792 0.865 0.156 25.0 10.5
14 0.792 0.635 0.656 25.0 10.9
